data_2208243
loop_
_publ_author_name
'Feiyan Liu'
'Shihua Wu'
'Yunlong Chen'
'Ping Wu'

_publ_section_title
;
 Verticillin chloroform solvate
;
_journal_coeditor_code AV3001
_journal_issue 3
_journal_name_full 'Acta Crystallographica Section E'
_journal_page_first o974
_journal_page_last o976
_journal_paper_doi 10.1107/S1600536806004284
_journal_volume 62
_journal_year 2006
_chemical_formula_iupac 'C30 H28 N6 O6 S4, C H Cl3'
_chemical_formula_moiety 'C30 H28 N6 O6 S4, C H Cl3'
_chemical_formula_sum 'C31 H29 Cl3 N6 O6 S4'
_chemical_formula_weight 816.19
_chemical_name_common 'Verticillin A'
_chemical_name_systematic
;
Verticillin chloroform solvate
;
_space_group_IT_number 19
_symmetry_cell_setting orthorhombic
_symmetry_space_group_name_Hall 'P 2ac 2ab'
_symmetry_space_group_name_H-M 'P 21 21 21'
_atom_sites_solution_hydrogens geom
_atom_sites_solution_primary direct
_atom_sites_solution_secondary difmap
_audit_creation_method SHELXL-97
_cell_angle_alpha 90.00
_cell_angle_beta 90.00
_cell_angle_gamma 90.00
_cell_formula_units_Z 4
_cell_length_a 10.901(2)
_cell_length_b 14.493(3)
_cell_length_c 21.355(3)
_cell_measurement_reflns_used 28
_cell_measurement_temperature 286(2)
_cell_measurement_theta_max 11.57
_cell_measurement_theta_min 2.67
_cell_volume 3373.8(10)
_computing_cell_refinement XSCANS
_computing_data_collection 'XSCANS (Siemens, 1994)'
_computing_data_reduction 'SHELXTL/PC (Siemens, 1991)'
_computing_molecular_graphics SHELXTL/PC
_computing_publication_material SHELXTL/PC
_computing_structure_refinement 'SHELXL97 (Sheldrick, 1997)'
_computing_structure_solution 'SHELXS97 (Sheldrick, 1997)'
_diffrn_ambient_temperature 286(2)
_diffrn_measured_fraction_theta_full 1.000
_diffrn_measured_fraction_theta_max 1.000
_diffrn_measurement_device_type 'Siemens P4'
_diffrn_measurement_method \w
_diffrn_radiation_monochromator graphite
_diffrn_radiation_source 'normal-focus sealed tube'
_diffrn_radiation_type MoK\a
_diffrn_radiation_wavelength 0.71073
_diffrn_reflns_av_R_equivalents 0.0287
_diffrn_reflns_av_sigmaI/netI 0.1215
_diffrn_reflns_limit_h_max 13
_diffrn_reflns_limit_h_min -13
_diffrn_reflns_limit_k_max 18
_diffrn_reflns_limit_k_min -17
_diffrn_reflns_limit_l_max 27
_diffrn_reflns_limit_l_min -25
_diffrn_reflns_number 8144
_diffrn_reflns_theta_full 26.99
_diffrn_reflns_theta_max 26.99
_diffrn_reflns_theta_min 1.70
_diffrn_standards_decay_% 5.75
_diffrn_standards_interval_count 97
_diffrn_standards_number 3
_exptl_absorpt_coefficient_mu 0.575
_exptl_absorpt_correction_T_max 0.813
_exptl_absorpt_correction_T_min 0.766
_exptl_absorpt_correction_type psi-scan
_exptl_crystal_colour colorless
_exptl_crystal_density_diffrn 1.607
_exptl_crystal_density_method 'not measured'
_exptl_crystal_description block
_exptl_crystal_F_000 1680
_exptl_crystal_size_max 0.44
_exptl_crystal_size_mid 0.40
_exptl_crystal_size_min 0.36
_refine_diff_density_max 0.394
_refine_diff_density_min -0.598
_refine_ls_abs_structure_details 'Flack (1983), 2981 Friedel pairs'
_refine_ls_abs_structure_Flack -0.05(9)
_refine_ls_extinction_coef 0.0069(5)
_refine_ls_extinction_method SHELXL97
_refine_ls_goodness_of_fit_ref 0.857
_refine_ls_hydrogen_treatment mixed
_refine_ls_matrix_type full
_refine_ls_number_parameters 463
_refine_ls_number_reflns 6863
_refine_ls_number_restraints 0
_refine_ls_restrained_S_all 0.857
_refine_ls_R_factor_all 0.1070
_refine_ls_R_factor_gt 0.0541
_refine_ls_shift/su_max 0.000
_refine_ls_shift/su_mean 0.000
_refine_ls_structure_factor_coef Fsqd
_refine_ls_weighting_details 'calc w=1/[\s^2^(Fo^2^)+(0.049P)^2^] where P=(Fo^2^+2Fc^2^)/3'
_refine_ls_weighting_scheme calc
_refine_ls_wR_factor_gt 0.1051
_refine_ls_wR_factor_ref 0.1194
_reflns_number_gt 3792
_reflns_number_total 6863
_reflns_threshold_expression I>2\s(I)
_cod_data_source_file av3001.cif
_cod_data_source_block I
_cod_depositor_comments
;
The following automatic conversions were performed:
'_symmetry_cell_setting' value 'Orthorhombic' changed to 'orthorhombic'
according to '/home/saulius/struct/CIF-dictionaries/cif_core.dic'
dictionary named 'cif_core.dic' version 2.4.1 from 2010-06-29.

Automatic conversion script
Id: cif_fix_enum 1527 2010-12-29 10:47:43Z saulius 

The following automatic conversions were performed:

'_symmetry_cell_setting' value 'Orthorhombic' changed to
'orthorhombic' according to
/home/saulius/struct/CIF-dictionaries/cif_core.dic dictionary named
'cif_core.dic' version 2.4.1 from 2010-06-29.

Automatic conversion script
Id: cif_fix_values 1715 2011-07-08 13:25:40Z adriana 
;
_cod_original_cell_volume 3373.7(9)
_cod_original_formula_sum 'C31 H29 Cl3 N6 O6 S4 '
_cod_database_code 2208243

loop_
_symmetry_equiv_pos_as_xyz
'x, y, z'
'-x+1/2, -y, z+1/2'
'-x, y+1/2, -z+1/2'
'x+1/2, -y+1/2, -z'

loop_
_atom_site_label
_atom_site_fract_x
_atom_site_fract_y
_atom_site_fract_z
_atom_site_U_iso_or_equiv
_atom_site_adp_type
_atom_site_calc_flag
_atom_site_refinement_flags
_atom_site_occupancy
_atom_site_type_symbol
S1 0.26342(14) 0.47830(11) 0.72405(7) 0.0490(4) Uani d . 1 S
S2 0.43132(13) 0.42059(11) 0.70180(6) 0.0419(4) Uani d . 1 S
S3 1.00005(14) 0.55228(12) 0.35811(6) 0.0528(4) Uani d . 1 S
S4 0.86333(13) 0.45765(11) 0.37873(6) 0.0426(4) Uani d . 1 S
O1 0.3370(3) 0.2667(3) 0.59293(19) 0.0514(11) Uani d . 1 O
O2 0.2172(4) 0.6127(3) 0.58789(19) 0.0529(11) Uani d . 1 O
O3 0.5135(4) 0.3591(3) 0.52256(17) 0.0345(9) Uani d . 1 O
H3O 0.490(5) 0.312(3) 0.524(3) 0.038(18) Uiso d . 1 H
O4 1.0015(3) 0.3362(2) 0.49598(15) 0.0350(8) Uani d . 1 O
O5 0.9814(3) 0.6945(2) 0.48748(18) 0.0454(10) Uani d . 1 O
O6 0.7929(3) 0.3842(2) 0.55667(16) 0.0364(9) Uani d . 1 O
H6O 0.858(4) 0.356(3) 0.552(2) 0.030(15) Uiso d . 1 H
N1 0.1979(4) 0.3763(3) 0.6207(2) 0.0384(11) Uani d . 1 N
N2 0.3713(3) 0.5076(3) 0.59036(18) 0.0270(10) Uani d . 1 N
N3 0.4941(4) 0.6452(3) 0.60078(19) 0.0363(10) Uani d . 1 N
H3N 0.4554 0.6968 0.5983 0.044 Uiso calc R 1 H
N4 1.0948(3) 0.4693(3) 0.46379(18) 0.0287(10) Uani d . 1 N
N5 0.8774(3) 0.5594(3) 0.48861(17) 0.0265(9) Uani d . 1 N
N6 0.7050(4) 0.6653(3) 0.4775(2) 0.0376(11) Uani d . 1 N
H6N 0.7191 0.7234 0.4812 0.045 Uiso calc R 1 H
C1 0.3138(5) 0.3459(4) 0.6070(2) 0.0350(13) Uani d . 1 C
C2 0.1862(4) 0.4693(4) 0.6450(2) 0.0378(13) Uani d . 1 C
C3 0.2587(5) 0.5385(4) 0.6042(2) 0.0335(12) Uani d . 1 C
C4 0.4708(4) 0.5648(3) 0.5630(2) 0.0270(11) Uani d . 1 C
H4 0.4536 0.5812 0.5193 0.032 Uiso calc R 1 H
C5 0.5895(5) 0.6256(3) 0.6419(2) 0.0346(13) Uani d . 1 C
C6 0.6276(6) 0.6783(4) 0.6924(3) 0.0468(15) Uani d . 1 C
H6 0.5937 0.7361 0.7002 0.056 Uiso calc R 1 H
C7 0.7172(6) 0.6425(5) 0.7306(3) 0.0604(19) Uani d . 1 C
H7 0.7441 0.6772 0.7646 0.073 Uiso calc R 1 H
C8 0.7672(5) 0.5590(5) 0.7206(2) 0.0530(17) Uani d . 1 C
H8 0.8252 0.5359 0.7484 0.064 Uiso calc R 1 H
C9 0.7322(4) 0.5067(4) 0.6685(2) 0.0352(13) Uani d . 1 C
H9 0.7694 0.4502 0.6603 0.042 Uiso calc R 1 H
C10 0.6419(4) 0.5402(3) 0.6296(2) 0.0273(11) Uani d . 1 C
C11 0.5857(4) 0.5006(3) 0.5687(2) 0.0249(11) Uani d . 1 C
C12 0.5343(4) 0.4021(3) 0.5809(2) 0.0263(11) Uani d . 1 C
H12 0.5897 0.3657 0.6072 0.032 Uiso calc R 1 H
C13 0.4109(4) 0.4204(3) 0.6139(2) 0.0286(11) Uani d . 1 C
C14 0.1050(5) 0.3070(4) 0.6351(3) 0.0551(17) Uani d . 1 C
H14A 0.1243 0.2506 0.6137 0.066 Uiso calc R 1 H
H14B 0.0260 0.3286 0.6217 0.066 Uiso calc R 1 H
H14C 0.1034 0.2960 0.6795 0.066 Uiso calc R 1 H
C15 0.0561(4) 0.5004(4) 0.6546(3) 0.0562(18) Uani d . 1 C
H15A 0.0144 0.5018 0.6150 0.067 Uiso calc R 1 H
H15B 0.0557 0.5610 0.6727 0.067 Uiso calc R 1 H
H15C 0.0149 0.4582 0.6822 0.067 Uiso calc R 1 H
C16 0.9950(5) 0.4174(4) 0.4779(2) 0.0292(11) Uani d . 1 C
C17 1.0732(5) 0.5611(4) 0.4379(2) 0.0378(13) Uani d . 1 C
C18 0.9760(5) 0.6130(4) 0.4744(2) 0.0318(12) Uani d . 1 C
C19 0.7606(4) 0.5940(3) 0.5149(2) 0.0268(11) Uani d . 1 C
H19 0.7702 0.6136 0.5585 0.032 Uiso calc R 1 H
C20 0.6256(5) 0.6262(4) 0.4347(2) 0.0335(13) Uani d . 1 C
C21 0.5672(5) 0.6670(4) 0.3839(3) 0.0468(15) Uani d . 1 C
H21 0.5771 0.7295 0.3757 0.056 Uiso calc R 1 H
C22 0.4947(5) 0.6133(4) 0.3460(3) 0.0514(16) Uani d . 1 C
H22 0.4556 0.6398 0.3117 0.062 Uiso calc R 1 H
C23 0.4793(5) 0.5206(4) 0.3581(2) 0.0450(15) Uani d . 1 C
H23 0.4318 0.4850 0.3312 0.054 Uiso calc R 1 H
C24 0.5339(4) 0.4796(4) 0.4101(2) 0.0351(13) Uani d . 1 C
H24 0.5217 0.4173 0.4185 0.042 Uiso calc R 1 H
C25 0.6062(4) 0.5326(3) 0.4488(2) 0.0247(11) Uani d . 1 C
C26 0.6744(4) 0.5086(3) 0.5094(2) 0.0225(11) Uani d . 1 C
C27 0.7599(4) 0.4244(3) 0.4986(2) 0.0271(11) Uani d . 1 C
H27 0.7207 0.3788 0.4713 0.033 Uiso calc R 1 H
C28 0.8740(4) 0.4661(3) 0.4670(2) 0.0254(11) Uani d . 1 C
C29 1.2123(4) 0.4245(4) 0.4554(2) 0.0416(14) Uani d . 1 C
H29A 1.2098 0.3640 0.4737 0.050 Uiso calc R 1 H
H29B 1.2752 0.4603 0.4753 0.050 Uiso calc R 1 H
H29C 1.2299 0.4192 0.4114 0.050 Uiso calc R 1 H
C30 1.1887(5) 0.6189(4) 0.4295(3) 0.0472(16) Uani d . 1 C
H30A 1.2270 0.6283 0.4695 0.057 Uiso calc R 1 H
H30B 1.1674 0.6776 0.4117 0.057 Uiso calc R 1 H
H30C 1.2446 0.5874 0.4021 0.057 Uiso calc R 1 H
C31 0.2123(7) 0.2837(5) 0.2576(4) 0.087(3) Uani d . 1 C
H31 0.2037 0.3324 0.2261 0.104 Uiso calc R 1 H
Cl1 0.1028(2) 0.30660(16) 0.31514(12) 0.1085(8) Uani d . 1 Cl
Cl2 0.1912(3) 0.1858(2) 0.22083(14) 0.1488(12) Uani d . 1 Cl
Cl3 0.3607(3) 0.2934(2) 0.28755(19) 0.1775(16) Uani d . 1 Cl

loop_
_atom_site_aniso_label
_atom_site_aniso_U_11
_atom_site_aniso_U_22
_atom_site_aniso_U_33
_atom_site_aniso_U_12
_atom_site_aniso_U_13
_atom_site_aniso_U_23
S1 0.0424(8) 0.0710(11) 0.0336(8) 0.0049(8) 0.0076(7) -0.0089(8)
S2 0.0363(8) 0.0633(10) 0.0259(7) 0.0079(7) 0.0016(6) 0.0064(7)
S3 0.0518(9) 0.0761(11) 0.0303(7) -0.0052(9) 0.0076(7) 0.0163(8)
S4 0.0442(8) 0.0592(10) 0.0244(7) -0.0031(8) -0.0006(6) -0.0035(7)
O1 0.055(3) 0.031(2) 0.068(3) -0.0038(19) 0.016(2) -0.001(2)
O2 0.046(2) 0.051(3) 0.062(3) 0.023(2) 0.007(2) 0.014(2)
O3 0.043(2) 0.025(2) 0.036(2) -0.005(2) 0.0099(18) -0.0040(18)
O4 0.040(2) 0.0251(19) 0.040(2) 0.0075(18) 0.0017(18) 0.0026(16)
O5 0.045(2) 0.027(2) 0.065(3) -0.0068(19) 0.008(2) 0.0022(19)
O6 0.031(2) 0.040(2) 0.038(2) 0.0125(19) 0.0075(18) 0.0132(17)
N1 0.033(3) 0.047(3) 0.036(3) -0.014(2) 0.003(2) 0.001(2)
N2 0.020(2) 0.027(2) 0.034(2) -0.0005(19) -0.0001(19) 0.0014(19)
N3 0.041(3) 0.019(2) 0.049(3) 0.009(2) -0.006(2) -0.005(2)
N4 0.023(2) 0.030(2) 0.034(2) 0.002(2) 0.0010(18) 0.001(2)
N5 0.025(2) 0.025(2) 0.030(2) -0.001(2) 0.0046(18) 0.0025(19)
N6 0.034(2) 0.025(2) 0.054(3) 0.004(2) -0.005(2) -0.002(2)
C1 0.034(3) 0.038(3) 0.033(3) 0.000(3) 0.006(3) 0.002(3)
C2 0.029(3) 0.050(4) 0.034(3) 0.005(3) 0.007(2) 0.000(3)
C3 0.028(3) 0.037(3) 0.035(3) 0.002(3) -0.001(2) 0.002(3)
C4 0.028(3) 0.027(3) 0.025(2) -0.002(2) 0.004(2) 0.000(2)
C5 0.042(3) 0.032(3) 0.030(3) -0.007(3) 0.013(3) -0.001(2)
C6 0.065(4) 0.033(3) 0.043(3) -0.005(3) 0.008(3) -0.014(3)
C7 0.064(5) 0.079(5) 0.038(4) -0.017(4) 0.000(3) -0.024(4)
C8 0.039(3) 0.091(5) 0.029(3) 0.000(4) -0.004(3) 0.000(3)
C9 0.029(3) 0.050(3) 0.027(3) 0.006(3) 0.001(2) 0.001(2)
C10 0.026(3) 0.032(3) 0.024(2) -0.003(2) 0.002(2) -0.003(2)
C11 0.030(3) 0.022(3) 0.023(2) 0.000(2) 0.003(2) 0.002(2)
C12 0.029(3) 0.024(3) 0.025(3) 0.001(2) 0.002(2) 0.000(2)
C13 0.028(3) 0.033(3) 0.025(3) 0.004(2) 0.003(2) 0.001(2)
C14 0.029(3) 0.079(4) 0.057(4) -0.018(3) -0.002(3) 0.012(4)
C15 0.026(3) 0.078(5) 0.064(4) 0.005(3) 0.015(3) -0.001(4)
C16 0.028(3) 0.039(3) 0.021(2) 0.002(3) -0.003(2) -0.005(2)
C17 0.032(3) 0.042(3) 0.039(3) -0.002(3) 0.005(3) 0.006(3)
C18 0.031(3) 0.033(3) 0.031(3) 0.000(3) 0.000(2) 0.009(2)
C19 0.026(3) 0.027(3) 0.027(3) 0.000(2) 0.006(2) -0.002(2)
C20 0.031(3) 0.036(3) 0.034(3) 0.009(3) 0.000(3) 0.007(3)
C21 0.044(3) 0.044(3) 0.052(4) 0.014(3) 0.013(3) 0.023(3)
C22 0.043(3) 0.075(4) 0.037(3) 0.001(4) -0.009(3) 0.013(3)
C23 0.036(3) 0.071(4) 0.029(3) -0.001(3) -0.002(3) 0.001(3)
C24 0.037(3) 0.037(3) 0.031(3) 0.004(3) 0.004(2) 0.001(3)
C25 0.024(3) 0.027(3) 0.024(2) 0.003(2) 0.005(2) 0.000(2)
C26 0.028(3) 0.021(3) 0.018(2) -0.003(2) 0.003(2) -0.001(2)
C27 0.026(3) 0.031(3) 0.024(2) -0.002(2) -0.002(2) 0.001(2)
C28 0.029(3) 0.029(3) 0.019(2) -0.001(2) 0.002(2) -0.002(2)
C29 0.024(3) 0.048(3) 0.053(3) 0.007(3) -0.002(3) 0.004(3)
C30 0.031(3) 0.048(4) 0.062(4) -0.009(3) 0.009(3) 0.013(3)
C31 0.071(5) 0.062(5) 0.127(7) 0.004(4) -0.008(5) -0.015(5)
Cl1 0.129(2) 0.0945(16) 0.1025(17) 0.0085(15) -0.0161(16) -0.0266(13)
Cl2 0.152(2) 0.144(2) 0.150(2) -0.056(2) 0.063(2) -0.063(2)
Cl3 0.101(2) 0.145(2) 0.286(4) 0.0228(18) -0.086(3) -0.048(3)

loop_
_atom_type_symbol
_atom_type_description
_atom_type_scat_dispersion_real
_atom_type_scat_dispersion_imag
_atom_type_scat_source
C C 0.0033 0.0016 'International Tables Vol C Tables 4.2.6.8 and 6.1.1.4'
H H 0.0000 0.0000 'International Tables Vol C Tables 4.2.6.8 and 6.1.1.4'
N N 0.0061 0.0033 'International Tables Vol C Tables 4.2.6.8 and 6.1.1.4'
O O 0.0106 0.0060 'International Tables Vol C Tables 4.2.6.8 and 6.1.1.4'
S S 0.1246 0.1234 'International Tables Vol C Tables 4.2.6.8 and 6.1.1.4'
Cl Cl 0.1484 0.1585 'International Tables Vol C Tables 4.2.6.8 and 6.1.1.4'

loop_
_geom_angle_atom_site_label_1
_geom_angle_atom_site_label_2
_geom_angle_atom_site_label_3
_geom_angle
_geom_angle_publ_flag
C2 S1 S2 99.28(16) yes
C13 S2 S1 97.14(16) yes
C12 O3 H3O 115(4) yes
C1 N1 C2 117.2(4) ?
C1 N1 C14 117.6(5) yes
C2 N1 C14 120.2(4) ?
C3 N2 C13 119.7(4) ?
C3 N2 C4 124.7(4) ?
C13 N2 C4 114.4(4) ?
C5 N3 C4 108.7(4) ?
C5 N3 H3N 125.6 ?
C4 N3 H3N 125.6 ?
O1 C1 N1 123.4(5) yes
O1 C1 C13 123.4(5) ?
N1 C1 C13 113.1(5) ?
N1 C2 C15 114.2(5) yes
N1 C2 C3 110.9(4) ?
C15 C2 C3 111.4(5) ?
N1 C2 S1 110.1(4) yes
C15 C2 S1 106.2(4) ?
C3 C2 S1 103.4(3) ?
O2 C3 N2 124.9(5) yes
O2 C3 C2 123.0(5) ?
N2 C3 C2 112.1(4) ?
N3 C4 N2 111.1(4) ?
N3 C4 C11 107.2(4) ?
N2 C4 C11 102.8(4) ?
N3 C4 H4 111.8 ?
N2 C4 H4 111.8 ?
C11 C4 H4 111.8 ?
C6 C5 C10 121.0(5) ?
C6 C5 N3 127.1(5) ?
C10 C5 N3 111.8(4) ?
C7 C6 C5 117.9(5) ?
C7 C6 H6 121.1 ?
C5 C6 H6 121.1 ?
C8 C7 C6 122.2(6) ?
C8 C7 H7 118.9 ?
C6 C7 H7 118.9 ?
C7 C8 C9 120.2(5) ?
C7 C8 H8 119.9 ?
C9 C8 H8 119.9 ?
C10 C9 C8 119.0(5) ?
C10 C9 H9 120.5 ?
C8 C9 H9 120.5 ?
C9 C10 C5 119.6(5) ?
C9 C10 C11 131.3(5) ?
C5 C10 C11 109.1(4) ?
C10 C11 C12 110.1(4) ?
C10 C11 C4 99.3(4) ?
C12 C11 C4 105.7(4) ?
C10 C11 C26 113.5(4) ?
C12 C11 C26 114.7(3) ?
C4 C11 C26 112.2(4) yes
O3 C12 C13 109.8(4) ?
O3 C12 C11 108.4(4) ?
C13 C12 C11 103.5(4) ?
O3 C12 H12 111.6 ?
C13 C12 H12 111.6 ?
C11 C12 H12 111.6 ?
N2 C13 C1 112.7(4) ?
N2 C13 C12 104.8(4) ?
C1 C13 C12 116.2(4) ?
N2 C13 S2 112.6(3) ?
C1 C13 S2 100.3(3) ?
C12 C13 S2 110.5(3) ?
N1 C14 H14A 109.5 ?
N1 C14 H14B 109.5 ?
H14A C14 H14B 109.5 ?
N1 C14 H14C 109.5 ?
H14A C14 H14C 109.5 ?
H14B C14 H14C 109.5 ?
C2 C15 H15A 109.5 ?
C2 C15 H15B 109.5 ?
H15A C15 H15B 109.5 ?
C2 C15 H15C 109.5 ?
H15A C15 H15C 109.5 ?
H15B C15 H15C 109.5 ?
C17 S3 S4 99.04(17) yes
C28 S4 S3 97.15(16) yes
C27 O6 H6O 108(3) yes
C16 N4 C29 119.2(4) yes
C16 N4 C17 117.4(4) ?
C29 N4 C17 120.3(4) ?
C18 N5 C28 119.2(4) ?
C18 N5 C19 124.9(4) ?
C28 N5 C19 114.9(4) ?
C20 N6 C19 109.7(4) ?
C20 N6 H6N 125.1 ?
C19 N6 H6N 125.1 ?
O4 C16 N4 123.3(5) yes
O4 C16 C28 122.7(5) ?
N4 C16 C28 113.9(4) ?
N4 C17 C18 111.7(4) ?
N4 C17 C30 114.3(4) yes
C18 C17 C30 111.4(4) ?
N4 C17 S3 110.4(3) yes
C18 C17 S3 101.7(3) ?
C30 C17 S3 106.3(4) ?
O5 C18 N5 122.8(5) yes
O5 C18 C17 124.6(5) ?
N5 C18 C17 112.6(4) ?
N6 C19 N5 113.3(4) ?
N6 C19 C26 105.9(4) ?
N5 C19 C26 102.8(3) ?
N6 C19 H19 111.5 ?
N5 C19 H19 111.5 ?
C26 C19 H19 111.5 ?
N6 C20 C21 129.0(5) ?
N6 C20 C25 110.4(4) ?
C21 C20 C25 120.5(5) ?
C22 C21 C20 118.9(5) ?
C22 C21 H21 120.5 ?
C20 C21 H21 120.5 ?
C21 C22 C23 120.7(5) ?
C21 C22 H22 119.6 ?
C23 C22 H22 119.6 ?
C22 C23 C24 120.9(5) ?
C22 C23 H23 119.5 ?
C24 C23 H23 119.5 ?
C25 C24 C23 119.1(5) ?
C25 C24 H24 120.5 ?
C23 C24 H24 120.5 ?
C24 C25 C20 119.7(5) ?
C24 C25 C26 131.2(4) ?
C20 C25 C26 109.1(4) ?
C25 C26 C27 110.2(3) ?
C25 C26 C19 100.1(3) ?
C27 C26 C19 105.9(3) ?
C25 C26 C11 113.1(4) ?
C27 C26 C11 115.0(4) ?
C19 C26 C11 111.3(3) yes
O6 C27 C28 109.9(4) ?
O6 C27 C26 110.2(4) ?
C28 C27 C26 103.9(4) ?
O6 C27 H27 110.9 ?
C28 C27 H27 110.9 ?
C26 C27 H27 110.9 ?
N5 C28 C16 111.7(4) ?
N5 C28 C27 104.5(4) ?
C16 C28 C27 117.0(4) ?
N5 C28 S4 112.6(3) ?
C16 C28 S4 100.1(3) ?
C27 C28 S4 111.2(3) ?
N4 C29 H29A 109.5 ?
N4 C29 H29B 109.5 ?
H29A C29 H29B 109.5 ?
N4 C29 H29C 109.5 ?
H29A C29 H29C 109.5 ?
H29B C29 H29C 109.5 ?
C17 C30 H30A 109.5 ?
C17 C30 H30B 109.5 ?
H30A C30 H30B 109.5 ?
C17 C30 H30C 109.5 ?
H30A C30 H30C 109.5 ?
H30B C30 H30C 109.5 ?
Cl2 C31 Cl1 114.0(4) ?
Cl2 C31 Cl3 112.1(4) ?
Cl1 C31 Cl3 111.2(5) ?
Cl2 C31 H31 106.3 ?
Cl1 C31 H31 106.3 ?
Cl3 C31 H31 106.3 ?

loop_
_geom_bond_atom_site_label_1
_geom_bond_atom_site_label_2
_geom_bond_distance
_geom_bond_publ_flag
S1 C2 1.890(5) yes
S1 S2 2.068(2) yes
S2 C13 1.891(5) yes
O1 C1 1.213(6) yes
O2 C3 1.217(6) yes
O3 C12 1.411(6) yes
O3 H3O 0.73(5) yes
N1 C1 1.369(6) ?
N1 C2 1.450(6) ?
N1 C14 1.460(6) yes
N2 C3 1.340(6) ?
N2 C13 1.426(6) ?
N2 C4 1.485(6) ?
N3 C5 1.390(6) ?
N3 C4 1.440(6) ?
N3 H3N 0.8600 ?
C1 C13 1.520(7) ?
C2 C15 1.502(7) ?
C2 C3 1.546(7) ?
C4 C11 1.566(6) yes
C4 H4 0.9800 ?
C5 C6 1.387(7) ?
C5 C10 1.388(6) ?
C6 C7 1.374(8) ?
C6 H6 0.9300 ?
C7 C8 1.345(8) ?
C7 H7 0.9300 ?
C8 C9 1.399(7) ?
C8 H8 0.9300 ?
C9 C10 1.376(6) ?
C9 H9 0.9300 ?
C10 C11 1.546(6) ?
C11 C12 1.555(6) ?
C12 C13 1.542(6) ?
C12 H12 0.9800 ?
C14 H14A 0.9600 ?
C14 H14B 0.9600 ?
C14 H14C 0.9600 ?
C15 H15A 0.9600 ?
C15 H15B 0.9600 ?
C15 H15C 0.9600 ?
S3 C17 1.885(5) yes
S3 S4 2.073(2) yes
S4 C28 1.893(4) yes
O4 C16 1.241(5) yes
O5 C18 1.216(6) yes
O6 C27 1.416(5) yes
O6 H6O 0.83(5) yes
N4 C16 1.357(6) ?
N4 C29 1.448(6) yes
N4 C17 1.459(6) ?
N5 C18 1.361(6) ?
N5 C28 1.429(6) ?
N5 C19 1.479(5) ?
N6 C20 1.379(6) ?
N6 C19 1.439(6) ?
N6 H6N 0.8600 ?
C16 C28 1.514(6) ?
C17 C18 1.515(7) ?
C17 C30 1.523(7) ?
C19 C26 1.558(6) yes
C19 H19 0.9800 ?
C20 C21 1.390(7) ?
C20 C25 1.406(7) ?
C21 C22 1.372(8) ?
C21 H21 0.9300 ?
C22 C23 1.379(8) ?
C22 H22 0.9300 ?
C23 C24 1.391(7) ?
C23 H23 0.9300 ?
C24 C25 1.377(6) ?
C24 H24 0.9300 ?
C25 C26 1.532(6) ?
C26 C27 1.553(6) ?
C27 C28 1.539(6) ?
C27 H27 0.9800 ?
C29 H29A 0.9600 ?
C29 H29B 0.9600 ?
C29 H29C 0.9600 ?
C30 H30A 0.9600 ?
C30 H30B 0.9600 ?
C30 H30C 0.9600 ?
C11 C26 1.598(6) ?
C31 Cl2 1.638(7) ?
C31 Cl1 1.744(8) ?
C31 Cl3 1.745(8) ?
C31 H31 0.9800 ?

loop_
_geom_hbond_atom_site_label_D
_geom_hbond_atom_site_label_H
_geom_hbond_atom_site_label_A
_geom_hbond_site_symmetry_A
_geom_hbond_distance_DH
_geom_hbond_distance_HA
_geom_hbond_distance_DA
_geom_hbond_angle_DHA
_geom_hbond_publ_flag
O3 H3O O1 . 0.73(5) 2.31(5) 2.785(5) 124(5) yes
O3 H3O O4 4_456 0.73(5) 2.20(5) 2.861(5) 152(6) yes
O6 H6O O4 . 0.83(5) 1.98(5) 2.709(5) 145(4) yes

loop_
_geom_torsion_atom_site_label_1
_geom_torsion_atom_site_label_2
_geom_torsion_atom_site_label_3
_geom_torsion_atom_site_label_4
_geom_torsion
_geom_torsion_publ_flag
C2 S1 S2 C13 11.7(2) ?
C17 S3 S4 C28 14.2(2) ?
C2 N1 C1 O1 171.8(5) ?
C14 N1 C1 O1 16.6(8) ?
C2 N1 C1 C13 -5.8(6) ?
C14 N1 C1 C13 -161.0(4) ?
C1 N1 C2 C15 175.8(5) ?
C14 N1 C2 C15 -29.7(7) ?
C1 N1 C2 C3 49.0(6) ?
C14 N1 C2 C3 -156.5(4) ?
C1 N1 C2 S1 -64.8(5) ?
C14 N1 C2 S1 89.7(5) ?
S2 S1 C2 N1 50.3(3) ?
S2 S1 C2 C15 174.5(4) ?
S2 S1 C2 C3 -68.2(3) ?
C13 N2 C3 O2 178.0(5) ?
C4 N2 C3 O2 11.5(8) ?
C13 N2 C3 C2 -0.8(6) ?
C4 N2 C3 C2 -167.4(4) ?
N1 C2 C3 O2 135.4(5) ?
C15 C2 C3 O2 7.0(7) ?
S1 C2 C3 O2 -106.7(5) ?
N1 C2 C3 N2 -45.8(6) ?
C15 C2 C3 N2 -174.2(4) ?
S1 C2 C3 N2 72.2(4) ?
C5 N3 C4 N2 94.4(5) ?
C5 N3 C4 C11 -17.2(5) yes
C3 N2 C4 N3 55.3(6) ?
C13 N2 C4 N3 -111.9(4) ?
C3 N2 C4 C11 169.6(4) ?
C13 N2 C4 C11 2.4(5) ?
C4 N3 C5 C6 -169.2(5) ?
C4 N3 C5 C10 6.8(5) yes
C10 C5 C6 C7 -1.3(8) ?
N3 C5 C6 C7 174.3(5) ?
C5 C6 C7 C8 -0.4(9) ?
C6 C7 C8 C9 2.6(9) ?
C7 C8 C9 C10 -3.1(8) ?
C8 C9 C10 C5 1.4(7) ?
C8 C9 C10 C11 178.6(5) ?
C6 C5 C10 C9 0.7(7) ?
N3 C5 C10 C9 -175.5(4) ?
C6 C5 C10 C11 -177.1(5) ?
N3 C5 C10 C11 6.7(5) yes
C9 C10 C11 C12 56.2(6) ?
C5 C10 C11 C12 -126.3(4) ?
C9 C10 C11 C4 166.8(5) ?
C5 C10 C11 C4 -15.8(5) ?
C9 C10 C11 C26 -73.8(6) ?
C5 C10 C11 C26 103.6(4) ?
N3 C4 C11 C10 19.4(4) ?
N2 C4 C11 C10 -97.7(4) ?
N3 C4 C11 C12 133.5(4) ?
N2 C4 C11 C12 16.3(4) ?
N3 C4 C11 C26 -100.9(4) ?
N2 C4 C11 C26 142.0(3) ?
C10 C11 C12 O3 -164.9(4) ?
C4 C11 C12 O3 88.7(4) ?
C26 C11 C12 O3 -35.4(5) ?
C10 C11 C12 C13 78.5(4) ?
C4 C11 C12 C13 -27.9(4) ?
C26 C11 C12 C13 -152.0(4) ?
C3 N2 C13 C1 44.6(6) ?
C4 N2 C13 C1 -147.5(4) ?
C3 N2 C13 C12 171.9(4) ?
C4 N2 C13 C12 -20.2(5) ?
C3 N2 C13 S2 -67.9(5) ?
C4 N2 C13 S2 100.0(4) ?
O1 C1 C13 N2 141.3(5) ?
N1 C1 C13 N2 -41.0(6) ?
O1 C1 C13 C12 20.4(7) ?
N1 C1 C13 C12 -162.0(4) ?
O1 C1 C13 S2 -98.7(5) ?
N1 C1 C13 S2 78.9(4) ?
O3 C12 C13 N2 -86.6(4) ?
C11 C12 C13 N2 29.0(4) ?
O3 C12 C13 C1 38.5(5) ?
C11 C12 C13 C1 154.1(4) ?
O3 C12 C13 S2 151.9(3) ?
C11 C12 C13 S2 -92.5(4) ?
S1 S2 C13 N2 49.7(3) ?
S1 S2 C13 C1 -70.3(3) ?
S1 S2 C13 C12 166.5(3) ?
C29 N4 C16 O4 14.6(7) ?
C17 N4 C16 O4 174.8(4) ?
C29 N4 C16 C28 -163.1(4) ?
C17 N4 C16 C28 -2.9(6) ?
C16 N4 C17 C18 46.4(6) ?
C29 N4 C17 C18 -153.7(4) ?
C16 N4 C17 C30 174.0(4) ?
C29 N4 C17 C30 -26.0(6) ?
C16 N4 C17 S3 -66.1(5) ?
C29 N4 C17 S3 93.9(4) ?
S4 S3 C17 N4 47.8(3) ?
S4 S3 C17 C18 -71.0(3) ?
S4 S3 C17 C30 172.3(3) ?
C28 N5 C18 O5 174.8(5) ?
C19 N5 C18 O5 7.0(7) ?
C28 N5 C18 C17 -2.0(6) ?
C19 N5 C18 C17 -169.9(4) ?
N4 C17 C18 O5 139.4(5) ?
C30 C17 C18 O5 10.2(7) ?
S3 C17 C18 O5 -102.8(5) ?
N4 C17 C18 N5 -43.8(6) ?
C30 C17 C18 N5 -173.1(4) ?
S3 C17 C18 N5 74.0(4) ?
C20 N6 C19 N5 91.1(5) ?
C20 N6 C19 C26 -20.8(5) yes
C18 N5 C19 N6 55.6(6) ?
C28 N5 C19 N6 -112.8(4) ?
C18 N5 C19 C26 169.4(4) ?
C28 N5 C19 C26 1.0(5) ?
C19 N6 C20 C21 -169.4(5) ?
C19 N6 C20 C25 11.2(6) yes
N6 C20 C21 C22 177.7(5) ?
C25 C20 C21 C22 -3.0(8) ?
C20 C21 C22 C23 0.3(9) ?
C21 C22 C23 C24 1.9(9) ?
C22 C23 C24 C25 -1.4(8) ?
C23 C24 C25 C20 -1.3(7) ?
C23 C24 C25 C26 178.1(4) ?
N6 C20 C25 C24 -177.1(4) ?
C21 C20 C25 C24 3.5(7) ?
N6 C20 C25 C26 3.4(5) yes
C21 C20 C25 C26 -176.0(4) ?
C24 C25 C26 C27 54.4(6) ?
C20 C25 C26 C27 -126.2(4) ?
C24 C25 C26 C19 165.6(5) ?
C20 C25 C26 C19 -14.9(5) ?
C24 C25 C26 C11 -75.9(6) ?
C20 C25 C26 C11 103.5(4) ?
N6 C19 C26 C25 20.9(4) ?
N5 C19 C26 C25 -98.2(4) ?
N6 C19 C26 C27 135.4(4) ?
N5 C19 C26 C27 16.4(4) ?
N6 C19 C26 C11 -98.9(4) ?
N5 C19 C26 C11 142.1(4) ?
C10 C11 C26 C25 -141.5(4) ?
C12 C11 C26 C25 90.7(5) ?
C4 C11 C26 C25 -29.9(5) ?
C10 C11 C26 C27 90.7(5) ?
C12 C11 C26 C27 -37.1(5) ?
C4 C11 C26 C27 -157.6(4) ?
C10 C11 C26 C19 -29.8(5) ?
C12 C11 C26 C19 -157.5(4) ?
C4 C11 C26 C19 81.9(4) ?
C25 C26 C27 O6 -161.8(4) ?
C19 C26 C27 O6 90.8(4) ?
C11 C26 C27 O6 -32.6(5) ?
C25 C26 C27 C28 80.5(4) ?
C19 C26 C27 C28 -26.9(4) ?
C11 C26 C27 C28 -150.2(4) ?
C18 N5 C28 C16 45.5(5) ?
C19 N5 C28 C16 -145.5(4) ?
C18 N5 C28 C27 172.9(4) ?
C19 N5 C28 C27 -18.1(5) ?
C18 N5 C28 S4 -66.3(5) ?
C19 N5 C28 S4 102.8(4) ?
O4 C16 C28 N5 139.6(4) ?
N4 C16 C28 N5 -42.7(5) ?
O4 C16 C28 C27 19.2(6) ?
N4 C16 C28 C27 -163.1(4) ?
O4 C16 C28 S4 -101.0(4) ?
N4 C16 C28 S4 76.7(4) ?
O6 C27 C28 N5 -90.9(4) ?
C26 C27 C28 N5 27.0(4) ?
O6 C27 C28 C16 33.2(5) ?
C26 C27 C28 C16 151.1(4) ?
O6 C27 C28 S4 147.3(3) ?
C26 C27 C28 S4 -94.7(4) ?
S3 S4 C28 N5 47.1(3) ?
S3 S4 C28 C16 -71.7(3) ?
S3 S4 C28 C27 164.0(3) ?

loop_
_cod_related_entry_id
_cod_related_entry_database
_cod_related_entry_code
1 ChemSpider 21179698
